data_4072796
loop_
_publ_author_name
'Wang, Zhong-Xia'
'Qi, Chun-Yan'

_publ_section_title
;
 Lithium, Magnesium, and Zinc Iminophosphorano(8-quinolyl)methanide
 Complexes:&#x00A0; Syntheses, Characterization, and Activity in
 \e-Caprolactone Polymerization
;
_journal_issue 9
_journal_name_full Organometallics
_journal_page_first 2243
_journal_paper_doi 10.1021/om0610400
_journal_volume 26
_journal_year 2007
_chemical_formula_sum 'C22 H35 Mg N2 P'
_chemical_formula_weight 382.80
_chemical_name_systematic
; 
 ? 
;
_space_group_IT_number 2
_symmetry_cell_setting triclinic
_symmetry_space_group_name_Hall '-P 1'
_symmetry_space_group_name_H-M 'P -1'
_atom_sites_solution_hydrogens geom
_atom_sites_solution_primary direct
_atom_sites_solution_secondary difmap
_audit_creation_method SHELXL-97
_cell_angle_alpha 95.46(2)
_cell_angle_beta 91.680(19)
_cell_angle_gamma 94.724(19)
_cell_formula_units_Z 2
_cell_length_a 7.951(9)
_cell_length_b 9.184(11)
_cell_length_c 16.791(19)
_cell_measurement_reflns_used 1738
_cell_measurement_temperature 293(2)
_cell_measurement_theta_max 27.89
_cell_measurement_theta_min 2.24
_cell_volume 1216(2)
_computing_cell_refinement 'Bruker SMART'
_computing_data_collection 'Bruker SMART'
_computing_data_reduction 'Bruker SAINT'
_computing_molecular_graphics 'Bruker SHELXTL'
_computing_publication_material 'Bruker SHELXTL'
_computing_structure_refinement 'SHELXL-97 (Sheldrick, 1997)'
_computing_structure_solution 'SHELXS-97 (Sheldrick, 1990)'
_diffrn_ambient_temperature 293(2)
_diffrn_measured_fraction_theta_full 0.989
_diffrn_measured_fraction_theta_max 0.989
_diffrn_measurement_device_type 'CCD area detector'
_diffrn_measurement_method 'phi and omega scans'
_diffrn_radiation_monochromator graphite
_diffrn_radiation_source 'fine-focus sealed tube'
_diffrn_radiation_type MoK\a
_diffrn_radiation_wavelength 0.71073
_diffrn_reflns_av_R_equivalents 0.0291
_diffrn_reflns_av_sigmaI/netI 0.0652
_diffrn_reflns_limit_h_max 9
_diffrn_reflns_limit_h_min -9
_diffrn_reflns_limit_k_max 10
_diffrn_reflns_limit_k_min -10
_diffrn_reflns_limit_l_max 19
_diffrn_reflns_limit_l_min -11
_diffrn_reflns_number 6220
_diffrn_reflns_theta_full 25.01
_diffrn_reflns_theta_max 25.01
_diffrn_reflns_theta_min 2.24
_exptl_absorpt_coefficient_mu 0.146
_exptl_absorpt_correction_T_max 0.9770
_exptl_absorpt_correction_T_min 0.9657
_exptl_absorpt_correction_type multi-scan
_exptl_absorpt_process_details sadabs
_exptl_crystal_density_diffrn 1.046
_exptl_crystal_density_meas ?
_exptl_crystal_density_method 'not measured'
_exptl_crystal_F_000 416
_exptl_crystal_size_max 0.24
_exptl_crystal_size_mid 0.18
_exptl_crystal_size_min 0.16
_refine_diff_density_max 0.240
_refine_diff_density_min -0.204
_refine_diff_density_rms 0.040
_refine_ls_extinction_method none
_refine_ls_goodness_of_fit_ref 1.024
_refine_ls_hydrogen_treatment constr
_refine_ls_matrix_type full
_refine_ls_number_parameters 263
_refine_ls_number_reflns 4237
_refine_ls_number_restraints 27
_refine_ls_restrained_S_all 1.035
_refine_ls_R_factor_all 0.0974
_refine_ls_R_factor_gt 0.0522
_refine_ls_shift/su_max 0.003
_refine_ls_shift/su_mean 0.000
_refine_ls_structure_factor_coef Fsqd
_refine_ls_weighting_details 'calc w=1/[\s^2^(Fo^2^)+(0.0605P)^2^+0.2936P] where P=(Fo^2^+2Fc^2^)/3'
_refine_ls_weighting_scheme calc
_refine_ls_wR_factor_gt 0.1221
_refine_ls_wR_factor_ref 0.1466
_reflns_number_gt 2624
_reflns_number_total 4237
_reflns_threshold_expression >2sigma(I)
_cod_data_source_file om0610400si20070202_074004.cif
_cod_data_source_block 7
_cod_depositor_comments
;
The following automatic conversions were performed:

'_symmetry_cell_setting' value 'Triclinic' changed to 'triclinic'
according to /home/saulius/struct/CIF-dictionaries/cif_core.dic
dictionary named 'cif_core.dic' version 2.4.1 from 2010-06-29.

Automatic conversion script
Id: cif_fix_values 1715 2011-07-08 13:25:40Z adriana 

The following automatic conversions were performed:

'_exptl_crystal_density_meas' value 'none' was changed to '?' - the
value is perceived as not measured.

Automatic conversion script
Id: cif_fix_values 3008 2015-01-20 13:52:24Z robertas 
;
_cod_original_sg_symbol_H-M P-1
_cod_database_code 4072796

loop_
_symmetry_equiv_pos_as_xyz
'x, y, z'
'-x, -y, -z'

loop_
_atom_site_label
_atom_site_type_symbol
_atom_site_fract_x
_atom_site_fract_y
_atom_site_fract_z
_atom_site_U_iso_or_equiv
_atom_site_adp_type
_atom_site_occupancy
_atom_site_symmetry_multiplicity
_atom_site_calc_flag
_atom_site_refinement_flags
_atom_site_disorder_assembly
_atom_site_disorder_group
Mg1 Mg 0.47475(12) 0.40232(11) 0.26199(6) 0.0548(3) Uani 1 1 d D . .
P1 P 0.26794(10) 0.14339(9) 0.22517(4) 0.0460(2) Uani 1 1 d . A .
N1 N 0.3485(3) 0.4716(3) 0.37147(14) 0.0515(6) Uani 1 1 d . A .
N2 N 0.2696(3) 0.3021(3) 0.18867(14) 0.0501(6) Uani 1 1 d . A .
C1 C 0.4152(4) 0.1736(3) 0.31007(16) 0.0486(7) Uani 1 1 d . A .
H1 H 0.5088 0.1105 0.3071 0.058 Uiso 1 1 calc R . .
C2 C 0.3570(3) 0.2118(3) 0.39402(17) 0.0470(7) Uani 1 1 d . . .
C3 C 0.3452(4) 0.1075(4) 0.45058(18) 0.0614(9) Uani 1 1 d . A .
H3 H 0.3769 0.0137 0.4361 0.074 Uiso 1 1 calc R . .
C4 C 0.2862(5) 0.1409(4) 0.5292(2) 0.0750(11) Uani 1 1 d . . .
H4 H 0.2797 0.0687 0.5646 0.090 Uiso 1 1 calc R A .
C5 C 0.2388(5) 0.2789(4) 0.5532(2) 0.0750(11) Uani 1 1 d . A .
H5 H 0.1957 0.2976 0.6037 0.090 Uiso 1 1 calc R . .
C6 C 0.2555(4) 0.3938(4) 0.50106(18) 0.0560(8) Uani 1 1 d . . .
C7 C 0.2188(4) 0.5421(4) 0.5234(2) 0.0719(10) Uani 1 1 d . A .
H7 H 0.1779 0.5669 0.5738 0.086 Uiso 1 1 calc R . .
C8 C 0.2432(5) 0.6482(4) 0.4713(2) 0.0767(11) Uani 1 1 d . . .
H8 H 0.2152 0.7435 0.4849 0.092 Uiso 1 1 calc R A .
C9 C 0.3120(4) 0.6082(4) 0.3964(2) 0.0660(9) Uani 1 1 d . A .
H9 H 0.3333 0.6812 0.3624 0.079 Uiso 1 1 calc R . .
C10 C 0.3184(3) 0.3603(3) 0.42208(17) 0.0466(7) Uani 1 1 d . A .
C11 C 0.0530(4) 0.0640(3) 0.24988(18) 0.0573(8) Uani 1 1 d . . .
H11 H -0.0144 0.0449 0.1996 0.069 Uiso 1 1 calc R A .
C12 C -0.0383(4) 0.1756(4) 0.3062(2) 0.0746(10) Uani 1 1 d . A .
H12A H -0.1560 0.1429 0.3072 0.112 Uiso 1 1 calc R . .
H12B H -0.0264 0.2706 0.2865 0.112 Uiso 1 1 calc R . .
H12C H 0.0114 0.1818 0.3593 0.112 Uiso 1 1 calc R . .
C13 C 0.0611(5) -0.0863(4) 0.2864(2) 0.0811(11) Uani 1 1 d . A .
H13A H 0.1306 -0.0721 0.3347 0.122 Uiso 1 1 calc R . .
H13B H 0.1083 -0.1552 0.2486 0.122 Uiso 1 1 calc R . .
H13C H -0.0508 -0.1237 0.2984 0.122 Uiso 1 1 calc R . .
C14 C 0.3565(4) -0.0073(4) 0.15954(18) 0.0616(9) Uani 1 1 d . . .
H14 H 0.3701 -0.0882 0.1926 0.074 Uiso 1 1 calc R A .
C15 C 0.5364(5) 0.0455(4) 0.1335(2) 0.0860(12) Uani 1 1 d . A .
H15A H 0.5851 -0.0347 0.1044 0.129 Uiso 1 1 calc R . .
H15B H 0.6065 0.0797 0.1802 0.129 Uiso 1 1 calc R . .
H15C H 0.5284 0.1239 0.1001 0.129 Uiso 1 1 calc R . .
C16 C 0.2392(5) -0.0709(4) 0.0859(2) 0.0883(12) Uani 1 1 d . A .
H16A H 0.2251 0.0046 0.0510 0.132 Uiso 1 1 calc R . .
H16B H 0.1310 -0.1053 0.1040 0.132 Uiso 1 1 calc R . .
H16C H 0.2894 -0.1509 0.0573 0.132 Uiso 1 1 calc R . .
C17 C 0.1749(4) 0.3631(4) 0.1218(2) 0.0666(9) Uani 1 1 d . . .
C18 C -0.0009(5) 0.2802(4) 0.0972(2) 0.0904(13) Uani 1 1 d . A .
H18A H 0.0139 0.1807 0.0772 0.136 Uiso 1 1 calc R . .
H18B H -0.0544 0.3284 0.0562 0.136 Uiso 1 1 calc R . .
H18C H -0.0704 0.2803 0.1430 0.136 Uiso 1 1 calc R . .
C19 C 0.2877(6) 0.3634(5) 0.0469(2) 0.1073(15) Uani 1 1 d . A .
H19A H 0.3992 0.4063 0.0630 0.161 Uiso 1 1 calc R . .
H19B H 0.2393 0.4196 0.0082 0.161 Uiso 1 1 calc R . .
H19C H 0.2939 0.2644 0.0238 0.161 Uiso 1 1 calc R . .
C20 C 0.1475(5) 0.5252(4) 0.1522(3) 0.0868(12) Uani 1 1 d . A .
H20A H 0.0836 0.5266 0.1998 0.130 Uiso 1 1 calc R . .
H20B H 0.0870 0.5689 0.1116 0.130 Uiso 1 1 calc R . .
H20C H 0.2551 0.5798 0.1638 0.130 Uiso 1 1 calc R . .
C21 C 0.693(2) 0.5327(14) 0.2220(12) 0.061(7) Uani 0.244(17) 1 d PDU A 1
H21A H 0.7381 0.5987 0.2675 0.073 Uiso 0.244(17) 1 calc PR A 1
H21B H 0.7781 0.4662 0.2079 0.073 Uiso 0.244(17) 1 calc PR A 1
C22 C 0.669(2) 0.625(3) 0.1516(13) 0.079(7) Uani 0.244(17) 1 d PDU A 1
H22A H 0.6607 0.5621 0.1024 0.118 Uiso 0.244(17) 1 calc PR A 1
H22B H 0.7645 0.6962 0.1507 0.118 Uiso 0.244(17) 1 calc PR A 1
H22C H 0.5681 0.6745 0.1578 0.118 Uiso 0.244(17) 1 calc PR A 1
C21' C 0.6729(11) 0.5565(10) 0.2297(5) 0.100(3) Uani 0.756(17) 1 d PDU A 2
H21C H 0.7488 0.5755 0.2765 0.120 Uiso 0.756(17) 1 calc PR A 2
H21D H 0.7344 0.5028 0.1891 0.120 Uiso 0.756(17) 1 calc PR A 2
C22' C 0.6564(9) 0.6910(8) 0.2025(7) 0.105(3) Uani 0.756(17) 1 d PDU A 2
H22D H 0.5712 0.6814 0.1602 0.157 Uiso 0.756(17) 1 calc PR A 2
H22E H 0.7621 0.7276 0.1827 0.157 Uiso 0.756(17) 1 calc PR A 2
H22F H 0.6244 0.7582 0.2457 0.157 Uiso 0.756(17) 1 calc PR A 2

loop_
_atom_site_aniso_label
_atom_site_aniso_U_11
_atom_site_aniso_U_22
_atom_site_aniso_U_33
_atom_site_aniso_U_23
_atom_site_aniso_U_13
_atom_site_aniso_U_12
Mg1 0.0498(6) 0.0566(7) 0.0558(6) 0.0055(5) 0.0014(5) -0.0085(5)
P1 0.0470(5) 0.0430(5) 0.0465(5) -0.0002(3) 0.0018(3) 0.0000(3)
N1 0.0499(15) 0.0435(16) 0.0595(16) 0.0015(12) -0.0020(12) -0.0007(12)
N2 0.0520(15) 0.0451(15) 0.0525(14) 0.0082(11) -0.0039(11) -0.0022(12)
C1 0.0440(17) 0.0537(19) 0.0483(17) 0.0009(14) 0.0018(13) 0.0106(14)
C2 0.0415(16) 0.0483(19) 0.0507(17) 0.0070(14) -0.0030(13) 0.0008(14)
C3 0.074(2) 0.051(2) 0.059(2) 0.0085(16) -0.0032(17) 0.0037(17)
C4 0.099(3) 0.073(3) 0.055(2) 0.0205(19) 0.0013(19) -0.002(2)
C5 0.087(3) 0.084(3) 0.051(2) 0.0019(19) 0.0114(18) -0.007(2)
C6 0.0511(18) 0.060(2) 0.0532(19) -0.0061(16) 0.0017(14) -0.0046(16)
C7 0.068(2) 0.076(3) 0.066(2) -0.018(2) 0.0098(18) 0.000(2)
C8 0.077(3) 0.059(2) 0.091(3) -0.013(2) 0.007(2) 0.011(2)
C9 0.067(2) 0.051(2) 0.078(2) 0.0032(17) -0.0002(18) 0.0000(17)
C10 0.0410(16) 0.0494(19) 0.0477(17) 0.0024(14) -0.0044(13) -0.0018(13)
C11 0.0485(18) 0.061(2) 0.0580(19) -0.0017(16) -0.0024(15) -0.0089(15)
C12 0.050(2) 0.090(3) 0.081(2) -0.003(2) 0.0085(17) 0.0002(19)
C13 0.091(3) 0.065(3) 0.085(3) 0.011(2) 0.015(2) -0.019(2)
C14 0.079(2) 0.052(2) 0.0539(19) -0.0035(15) 0.0113(16) 0.0102(17)
C15 0.090(3) 0.093(3) 0.077(3) -0.001(2) 0.032(2) 0.022(2)
C16 0.125(3) 0.070(3) 0.064(2) -0.0175(19) 0.006(2) -0.001(2)
C17 0.073(2) 0.059(2) 0.067(2) 0.0147(17) -0.0174(18) -0.0022(18)
C18 0.090(3) 0.077(3) 0.101(3) 0.018(2) -0.049(2) -0.007(2)
C19 0.132(4) 0.128(4) 0.069(3) 0.040(3) 0.004(3) 0.015(3)
C20 0.080(3) 0.059(3) 0.122(3) 0.024(2) -0.025(2) 0.001(2)
C21 0.056(9) 0.051(9) 0.075(10) -0.018(7) 0.039(7) 0.023(7)
C22 0.081(9) 0.091(10) 0.062(9) 0.016(7) 0.015(7) -0.017(7)
C21' 0.087(5) 0.122(6) 0.086(5) 0.038(5) -0.018(4) -0.043(4)
C22' 0.091(4) 0.091(5) 0.130(7) 0.029(5) -0.018(4) -0.019(4)

loop_
_atom_type_symbol
_atom_type_description
_atom_type_scat_dispersion_real
_atom_type_scat_dispersion_imag
_atom_type_scat_source
C C 0.0033 0.0016 'International Tables Vol C Tables 4.2.6.8 and 6.1.1.4'
H H 0.0000 0.0000 'International Tables Vol C Tables 4.2.6.8 and 6.1.1.4'
N N 0.0061 0.0033 'International Tables Vol C Tables 4.2.6.8 and 6.1.1.4'
P P 0.1023 0.0942 'International Tables Vol C Tables 4.2.6.8 and 6.1.1.4'
Mg Mg 0.0486 0.0363 'International Tables Vol C Tables 4.2.6.8 and 6.1.1.4'

loop_
_geom_angle_atom_site_label_1
_geom_angle_atom_site_label_2
_geom_angle_atom_site_label_3
_geom_angle
N2 Mg1 C21' 127.4(2)
N2 Mg1 C21 125.9(6)
C21' Mg1 C21 7.9(5)
N2 Mg1 N1 101.45(12)
C21' Mg1 N1 114.7(3)
C21 Mg1 N1 121.4(5)
N2 Mg1 C1 75.43(11)
C21' Mg1 C1 144.6(3)
C21 Mg1 C1 138.2(3)
N1 Mg1 C1 80.51(12)
N2 Mg1 P1 35.72(7)
C21' Mg1 P1 149.6(3)
C21 Mg1 P1 143.1(5)
N1 Mg1 P1 95.51(9)
C1 Mg1 P1 40.04(8)
N2 P1 C1 104.86(13)
N2 P1 C11 114.37(14)
C1 P1 C11 113.65(15)
N2 P1 C14 115.65(16)
C1 P1 C14 103.43(15)
C11 P1 C14 104.60(16)
N2 P1 Mg1 48.88(10)
C1 P1 Mg1 56.53(10)
C11 P1 Mg1 138.18(11)
C14 P1 Mg1 117.18(13)
C9 N1 C10 118.8(3)
C9 N1 Mg1 126.9(2)
C10 N1 Mg1 114.0(2)
C17 N2 P1 135.5(2)
C17 N2 Mg1 128.9(2)
P1 N2 Mg1 95.39(12)
C2 C1 P1 121.5(2)
C2 C1 Mg1 103.70(19)
P1 C1 Mg1 83.43(12)
C2 C1 H1 114.4
P1 C1 H1 114.4
Mg1 C1 H1 114.4
C3 C2 C10 116.4(3)
C3 C2 C1 121.8(3)
C10 C2 C1 121.8(3)
C2 C3 C4 122.4(3)
C2 C3 H3 118.8
C4 C3 H3 118.8
C5 C4 C3 120.7(3)
C5 C4 H4 119.7
C3 C4 H4 119.7
C4 C5 C6 120.6(3)
C4 C5 H5 119.7
C6 C5 H5 119.7
C7 C6 C5 123.9(3)
C7 C6 C10 117.6(3)
C5 C6 C10 118.5(3)
C8 C7 C6 120.9(3)
C8 C7 H7 119.6
C6 C7 H7 119.6
C7 C8 C9 118.1(3)
C7 C8 H8 120.9
C9 C8 H8 120.9
N1 C9 C8 124.1(3)
N1 C9 H9 117.9
C8 C9 H9 117.9
N1 C10 C6 120.3(3)
N1 C10 C2 118.4(3)
C6 C10 C2 121.2(3)
C12 C11 C13 111.4(3)
C12 C11 P1 111.3(2)
C13 C11 P1 111.7(2)
C12 C11 H11 107.4
C13 C11 H11 107.4
P1 C11 H11 107.4
C11 C12 H12A 109.5
C11 C12 H12B 109.5
H12A C12 H12B 109.5
C11 C12 H12C 109.5
H12A C12 H12C 109.5
H12B C12 H12C 109.5
C11 C13 H13A 109.5
C11 C13 H13B 109.5
H13A C13 H13B 109.5
C11 C13 H13C 109.5
H13A C13 H13C 109.5
H13B C13 H13C 109.5
C15 C14 C16 111.6(3)
C15 C14 P1 109.9(2)
C16 C14 P1 114.4(2)
C15 C14 H14 106.8
C16 C14 H14 106.8
P1 C14 H14 106.8
C14 C15 H15A 109.5
C14 C15 H15B 109.5
H15A C15 H15B 109.5
C14 C15 H15C 109.5
H15A C15 H15C 109.5
H15B C15 H15C 109.5
C14 C16 H16A 109.5
C14 C16 H16B 109.5
H16A C16 H16B 109.5
C14 C16 H16C 109.5
H16A C16 H16C 109.5
H16B C16 H16C 109.5
N2 C17 C18 114.9(3)
N2 C17 C20 106.3(3)
C18 C17 C20 108.4(3)
N2 C17 C19 108.9(3)
C18 C17 C19 109.4(3)
C20 C17 C19 108.8(3)
C17 C18 H18A 109.5
C17 C18 H18B 109.5
H18A C18 H18B 109.5
C17 C18 H18C 109.5
H18A C18 H18C 109.5
H18B C18 H18C 109.5
C17 C19 H19A 109.5
C17 C19 H19B 109.5
H19A C19 H19B 109.5
C17 C19 H19C 109.5
H19A C19 H19C 109.5
H19B C19 H19C 109.5
C17 C20 H20A 109.5
C17 C20 H20B 109.5
H20A C20 H20B 109.5
C17 C20 H20C 109.5
H20A C20 H20C 109.5
H20B C20 H20C 109.5
C22 C21 Mg1 119.1(12)
C22 C21 H21A 107.5
Mg1 C21 H21A 107.5
C22 C21 H21B 107.5
Mg1 C21 H21B 107.5
H21A C21 H21B 107.0
C22' C21' Mg1 127.4(6)
C22' C21' H21C 105.5
Mg1 C21' H21C 105.5
C22' C21' H21D 105.5
Mg1 C21' H21D 105.5
H21C C21' H21D 106.0
C21' C22' H22D 109.5
C21' C22' H22E 109.5
H22D C22' H22E 109.5
C21' C22' H22F 109.5
H22D C22' H22F 109.5
H22E C22' H22F 109.5

loop_
_geom_bond_atom_site_label_1
_geom_bond_atom_site_label_2
_geom_bond_distance
Mg1 N2 2.108(3)
Mg1 C21' 2.147(6)
Mg1 C21 2.183(14)
Mg1 N1 2.187(3)
Mg1 C1 2.339(4)
Mg1 P1 2.785(3)
P1 N2 1.633(3)
P1 C1 1.804(3)
P1 C11 1.876(3)
P1 C14 1.882(3)
N1 C9 1.342(4)
N1 C10 1.400(4)
N2 C17 1.511(4)
C1 C2 1.515(4)
C1 H1 0.9800
C2 C3 1.412(4)
C2 C10 1.460(4)
C3 C4 1.428(5)
C3 H3 0.9300
C4 C5 1.379(5)
C4 H4 0.9300
C5 C6 1.435(5)
C5 H5 0.9300
C6 C7 1.434(5)
C6 C10 1.446(4)
C7 C8 1.376(5)
C7 H7 0.9300
C8 C9 1.414(5)
C8 H8 0.9300
C9 H9 0.9300
C11 C12 1.565(5)
C11 C13 1.569(5)
C11 H11 0.9800
C12 H12A 0.9600
C12 H12B 0.9600
C12 H12C 0.9600
C13 H13A 0.9600
C13 H13B 0.9600
C13 H13C 0.9600
C14 C15 1.560(5)
C14 C16 1.564(5)
C14 H14 0.9800
C15 H15A 0.9600
C15 H15B 0.9600
C15 H15C 0.9600
C16 H16A 0.9600
C16 H16B 0.9600
C16 H16C 0.9600
C17 C18 1.561(5)
C17 C20 1.562(5)
C17 C19 1.565(5)
C18 H18A 0.9600
C18 H18B 0.9600
C18 H18C 0.9600
C19 H19A 0.9600
C19 H19B 0.9600
C19 H19C 0.9600
C20 H20A 0.9600
C20 H20B 0.9600
C20 H20C 0.9600
C21 C22 1.534(10)
C21 H21A 0.9700
C21 H21B 0.9700
C22 H22A 0.9600
C22 H22B 0.9600
C22 H22C 0.9600
C21' C22' 1.372(9)
C21' H21C 0.9700
C21' H21D 0.9700
C22' H22D 0.9600
C22' H22E 0.9600
C22' H22F 0.9600

loop_
_geom_torsion_atom_site_label_1
_geom_torsion_atom_site_label_2
_geom_torsion_atom_site_label_3
_geom_torsion_atom_site_label_4
_geom_torsion
C21' Mg1 P1 N2 -71.5(5)
C21 Mg1 P1 N2 -79.6(7)
N1 Mg1 P1 N2 101.97(16)
C1 Mg1 P1 N2 170.12(16)
N2 Mg1 P1 C1 -170.12(16)
C21' Mg1 P1 C1 118.4(5)
C21 Mg1 P1 C1 110.3(7)
N1 Mg1 P1 C1 -68.15(15)
N2 Mg1 P1 C11 -81.1(2)
C21' Mg1 P1 C11 -152.7(5)
C21 Mg1 P1 C11 -160.8(7)
N1 Mg1 P1 C11 20.84(18)
C1 Mg1 P1 C11 89.0(2)
N2 Mg1 P1 C14 101.40(18)
C21' Mg1 P1 C14 29.9(5)
C21 Mg1 P1 C14 21.8(7)
N1 Mg1 P1 C14 -156.63(14)
C1 Mg1 P1 C14 -88.48(18)
N2 Mg1 N1 C9 -103.6(3)
C21' Mg1 N1 C9 37.2(4)
C21 Mg1 N1 C9 41.9(5)
C1 Mg1 N1 C9 -176.5(3)
P1 Mg1 N1 C9 -139.2(2)
N2 Mg1 N1 C10 82.3(2)
C21' Mg1 N1 C10 -137.0(3)
C21 Mg1 N1 C10 -132.2(5)
C1 Mg1 N1 C10 9.40(18)
P1 Mg1 N1 C10 46.66(19)
C1 P1 N2 C17 -176.4(3)
C11 P1 N2 C17 -51.2(3)
C14 P1 N2 C17 70.4(3)
Mg1 P1 N2 C17 175.1(4)
C1 P1 N2 Mg1 8.52(14)
C11 P1 N2 Mg1 133.68(13)
C14 P1 N2 Mg1 -104.68(16)
C21' Mg1 N2 C17 -32.7(5)
C21 Mg1 N2 C17 -42.4(5)
N1 Mg1 N2 C17 100.9(3)
C1 Mg1 N2 C17 177.9(3)
P1 Mg1 N2 C17 -175.6(3)
C21' Mg1 N2 P1 142.9(4)
C21 Mg1 N2 P1 133.2(4)
N1 Mg1 N2 P1 -83.47(13)
C1 Mg1 N2 P1 -6.55(11)
N2 P1 C1 C2 94.4(2)
C11 P1 C1 C2 -31.2(3)
C14 P1 C1 C2 -144.0(2)
Mg1 P1 C1 C2 102.1(3)
N2 P1 C1 Mg1 -7.69(13)
C11 P1 C1 Mg1 -133.30(13)
C14 P1 C1 Mg1 113.90(14)
N2 Mg1 C1 C2 -114.9(2)
C21' Mg1 C1 C2 109.3(5)
C21 Mg1 C1 C2 116.9(9)
N1 Mg1 C1 C2 -10.38(17)
P1 Mg1 C1 C2 -120.9(2)
N2 Mg1 C1 P1 5.94(10)
C21' Mg1 C1 P1 -129.8(5)
C21 Mg1 C1 P1 -122.2(9)
N1 Mg1 C1 P1 110.50(14)
P1 C1 C2 C3 104.1(3)
Mg1 C1 C2 C3 -165.3(2)
P1 C1 C2 C10 -79.2(3)
Mg1 C1 C2 C10 11.5(3)
C10 C2 C3 C4 4.8(4)
C1 C2 C3 C4 -178.3(3)
C2 C3 C4 C5 -0.4(5)
C3 C4 C5 C6 -3.0(5)
C4 C5 C6 C7 -176.1(3)
C4 C5 C6 C10 1.7(5)
C5 C6 C7 C8 177.7(3)
C10 C6 C7 C8 -0.2(5)
C6 C7 C8 C9 -2.5(5)
C10 N1 C9 C8 -0.4(5)
Mg1 N1 C9 C8 -174.3(2)
C7 C8 C9 N1 3.0(5)
C9 N1 C10 C6 -2.5(4)
Mg1 N1 C10 C6 172.2(2)
C9 N1 C10 C2 179.4(2)
Mg1 N1 C10 C2 -6.0(3)
C7 C6 C10 N1 2.7(4)
C5 C6 C10 N1 -175.3(3)
C7 C6 C10 C2 -179.2(3)
C5 C6 C10 C2 2.9(4)
C3 C2 C10 N1 172.2(2)
C1 C2 C10 N1 -4.8(4)
C3 C2 C10 C6 -6.0(4)
C1 C2 C10 C6 177.1(3)
N2 P1 C11 C12 -53.5(3)
C1 P1 C11 C12 66.9(3)
C14 P1 C11 C12 179.0(2)
Mg1 P1 C11 C12 1.3(3)
N2 P1 C11 C13 -178.7(2)
C1 P1 C11 C13 -58.3(3)
C14 P1 C11 C13 53.8(3)
Mg1 P1 C11 C13 -123.9(2)
N2 P1 C14 C15 52.6(3)
C1 P1 C14 C15 -61.4(3)
C11 P1 C14 C15 179.4(2)
Mg1 P1 C14 C15 -2.4(3)
N2 P1 C14 C16 -73.8(3)
C1 P1 C14 C16 172.2(2)
C11 P1 C14 C16 52.9(3)
Mg1 P1 C14 C16 -128.8(2)
P1 N2 C17 C18 23.6(5)
Mg1 N2 C17 C18 -162.6(2)
P1 N2 C17 C20 143.5(3)
Mg1 N2 C17 C20 -42.8(4)
P1 N2 C17 C19 -99.5(4)
Mg1 N2 C17 C19 74.3(4)
N2 Mg1 C21 C22 32.4(16)
C21' Mg1 C21 C22 -71(5)
N1 Mg1 C21 C22 -104.3(16)
C1 Mg1 C21 C22 142.5(13)
P1 Mg1 C21 C22 77.5(14)
N2 Mg1 C21' C22' 59.1(10)
C21 Mg1 C21' C22' 141(6)
N1 Mg1 C21' C22' -69.6(9)
C1 Mg1 C21' C22' -179.1(7)
P1 Mg1 C21' C22' 103.2(9)
